data_4309998
loop_
_publ_author_name
'Craig A. Grapperhaus'
'Selma Poturovic'
'Mark S. Mashuta'

_publ_section_title
;
Oxygenation of a Ruthenium(II) Thiolate to a Ruthenium(II) Sulfinate
Proceeds via Ruthenium(III)
;
_journal_name_full 'Inorganic Chemistry'
_journal_page_first 8185
_journal_page_last 8187
_journal_paper_doi 10.1021/ic051211d
_journal_volume 44
_journal_year 2005
_chemical_formula_moiety 'C54 H42 O4 P3 Ru S3, C36 H30 N P2'
_chemical_formula_sum 'C90 H72 N O4 P5 Ru S3'
_chemical_formula_weight 1583.59
_chemical_name_common (PPN)Ru(DPPB-O2)2(DPPBT)
_chemical_name_systematic
; 
 (PPN)Ru(DPPB-O2)2(DPPBT)
;
_space_group_IT_number 2
_symmetry_cell_setting triclinic
_symmetry_space_group_name_Hall '-P 1'
_symmetry_space_group_name_H-M 'P -1'
_atom_sites_solution_hydrogens geom
_atom_sites_solution_primary direct
_atom_sites_solution_secondary difmap
_audit_creation_method SHELXL-97
_audit_update_record
;
  June_12_2003 text and data added by Mark S. Mashuta
  July_19_2005 text and data added by Mark S. Mashuta
;
_cell_angle_alpha 98.811(3)
_cell_angle_beta 96.488(3)
_cell_angle_gamma 92.197(3)
_cell_formula_units_Z 2
_cell_length_a 13.528(2)
_cell_length_b 15.278(3)
_cell_length_c 19.181(3)
_cell_measurement_reflns_used 5674
_cell_measurement_temperature 100(2)
_cell_measurement_theta_max 27.37
_cell_measurement_theta_min 2.04
_cell_volume 3886.2(11)
_computing_cell_refinement 'SAINT 6.36 (Bruker, 2002)'
_computing_data_collection 'SMART 5.628 (Bruker, 2002)'
_computing_data_reduction 'SAINT 6.36 (Bruker, 2002)'
_computing_molecular_graphics 'SHELXTL 6.12 (Bruker, 2001)'
_computing_publication_material 'SHELXTL 6.12 (Bruker, 2001)'
_computing_structure_refinement 'SHELXL-97 (Sheldrick, 1997)'
_computing_structure_solution 'SHELXS-90 (Sheldrick, 1990)'
_diffrn_ambient_temperature 100(2)
_diffrn_measured_fraction_theta_full 0.888
_diffrn_measured_fraction_theta_max 0.888
_diffrn_measurement_device_type 'SMART APEX CCD'
_diffrn_measurement_method '\w scans'
_diffrn_radiation_monochromator graphite
_diffrn_radiation_source 'normal-focus sealed tube'
_diffrn_radiation_type MoK\a
_diffrn_radiation_wavelength 0.71073
_diffrn_reflns_av_R_equivalents 0.0598
_diffrn_reflns_av_sigmaI/netI 0.0693
_diffrn_reflns_limit_h_max 17
_diffrn_reflns_limit_h_min -16
_diffrn_reflns_limit_k_max 19
_diffrn_reflns_limit_k_min -19
_diffrn_reflns_limit_l_max 24
_diffrn_reflns_limit_l_min -23
_diffrn_reflns_number 31325
_diffrn_reflns_theta_full 27.69
_diffrn_reflns_theta_max 27.69
_diffrn_reflns_theta_min 1.08
_diffrn_standards_decay_% <0.1
_diffrn_standards_interval_count 0
_diffrn_standards_interval_time 0
_diffrn_standards_number 0
_exptl_absorpt_coefficient_mu 0.438
_exptl_absorpt_correction_T_max 0.974
_exptl_absorpt_correction_T_min 0.861
_exptl_absorpt_correction_type multi-scan
_exptl_absorpt_process_details
;
Sheldrick, G. M.; SADABS (2001).
;
_exptl_crystal_colour yellow
_exptl_crystal_density_diffrn 1.353
_exptl_crystal_density_meas ?
_exptl_crystal_density_method .
_exptl_crystal_description plate
_exptl_crystal_F_000 1636
_exptl_crystal_size_max 0.315
_exptl_crystal_size_mid 0.212
_exptl_crystal_size_min 0.019
_refine_diff_density_max 0.794
_refine_diff_density_min -0.615
_refine_diff_density_rms 0.146
_refine_ls_extinction_method none
_refine_ls_goodness_of_fit_ref 1.07
_refine_ls_hydrogen_treatment constr
_refine_ls_matrix_type full
_refine_ls_number_parameters 937
_refine_ls_number_reflns 16165
_refine_ls_number_restraints 0
_refine_ls_restrained_S_all 1.07
_refine_ls_R_factor_all 0.097
_refine_ls_R_factor_gt 0.075
_refine_ls_shift/su_max 0.005
_refine_ls_shift/su_mean 0.001
_refine_ls_structure_factor_coef Fsqd
_refine_ls_weighting_details 'calc w=1/[\s^2^(Fo^2^)+(0.0200P)^2^+0.0000P] where P=(Fo^2^+2Fc^2^)/3'
_refine_ls_weighting_scheme calc
_refine_ls_wR_factor_gt 0.139
_refine_ls_wR_factor_ref 0.146
_reflns_number_gt 6318
_reflns_number_total 16165
_reflns_threshold_expression I>2\s(I)
_cod_data_source_file ic051211dsi20050721_092216_1.cif
_cod_data_source_block 1
_cod_depositor_comments
;
The following automatic conversions were performed:
'_symmetry_cell_setting' value 'Triclinic' changed to 'triclinic'
according to '/home/saulius/struct/CIF-dictionaries/cif_core.dic'
dictionary named 'cif_core.dic' version 2.4.1 from 2010-06-29.

Automatic conversion script
Id: cif_fix_enum 1527 2010-12-29 10:47:43Z saulius 
;
_cod_database_code 4309998

loop_
_symmetry_equiv_pos_as_xyz
'x, y, z'
'-x, -y, -z'

loop_
_atom_site_label
_atom_site_type_symbol
_atom_site_fract_x
_atom_site_fract_y
_atom_site_fract_z
_atom_site_U_iso_or_equiv
_atom_site_adp_type
_atom_site_occupancy
_atom_site_symmetry_multiplicity
_atom_site_calc_flag
_atom_site_refinement_flags
_atom_site_disorder_assembly
_atom_site_disorder_group
Ru1 Ru 0.77826(3) 0.92656(3) 0.74694(3) 0.02896(16) Uani 1 1 d . . .
P1 P 0.63185(11) 0.83255(9) 0.73396(8) 0.0302(4) Uani 1 1 d . . .
P2 P 0.85801(11) 0.84213(10) 0.65600(9) 0.0332(4) Uani 1 1 d . . .
P3 P 0.72476(10) 1.03000(10) 0.83757(8) 0.0305(4) Uani 1 1 d . . .
P4 P 0.38300(13) 0.39190(10) 0.76794(10) 0.0413(4) Uani 1 1 d . . .
P5 P 0.23909(12) 0.51898(10) 0.72280(9) 0.0380(4) Uani 1 1 d . . .
S1 S 0.68911(10) 1.00270(9) 0.66075(8) 0.0312(4) Uani 1 1 d . . .
S2 S 0.91998(10) 1.02116(10) 0.74991(9) 0.0355(4) Uani 1 1 d . . .
S3 S 0.86081(11) 0.86606(10) 0.83704(8) 0.0352(4) Uani 1 1 d . . .
O1 O 0.9595(3) 1.0696(3) 0.8190(2) 0.0473(11) Uani 1 1 d . . .
O2 O 0.9125(3) 1.0796(3) 0.6932(2) 0.0427(11) Uani 1 1 d . . .
O3 O 0.9697(3) 0.8706(3) 0.8416(2) 0.0412(11) Uani 1 1 d . . .
O4 O 0.8215(3) 0.7768(2) 0.8445(2) 0.0436(11) Uani 1 1 d . . .
N1 N 0.3408(4) 0.4804(3) 0.7469(3) 0.0440(14) Uani 1 1 d . . .
C1 C 0.5741(4) 0.9434(3) 0.6365(3) 0.0265(13) Uani 1 1 d . . .
C2 C 0.5478(4) 0.8671(3) 0.6636(3) 0.0300(13) Uani 1 1 d . . .
C3 C 0.4549(4) 0.8208(3) 0.6367(3) 0.0292(13) Uani 1 1 d . . .
H3 H 0.4381 0.7671 0.6530 0.035 Uiso 1 1 calc R . .
C4 C 0.3898(4) 0.8516(4) 0.5883(3) 0.0314(14) Uani 1 1 d . . .
H4 H 0.3278 0.8200 0.5714 0.038 Uiso 1 1 calc R . .
C5 C 0.4141(4) 0.9292(4) 0.5636(3) 0.0343(14) Uani 1 1 d . . .
H5 H 0.3681 0.9518 0.5305 0.041 Uiso 1 1 calc R . .
C6 C 0.5055(4) 0.9740(4) 0.5871(3) 0.0350(14) Uani 1 1 d . . .
H6 H 0.5219 1.0267 0.5693 0.042 Uiso 1 1 calc R . .
C7 C 0.6325(4) 0.7120(4) 0.7027(3) 0.0340(14) Uani 1 1 d . . .
C8 C 0.6420(4) 0.6502(4) 0.7505(4) 0.0408(16) Uani 1 1 d . . .
H8 H 0.6476 0.6704 0.8002 0.049 Uiso 1 1 calc R . .
C9 C 0.6433(4) 0.5604(4) 0.7251(4) 0.0433(16) Uani 1 1 d . . .
H9 H 0.6489 0.5196 0.7579 0.052 Uiso 1 1 calc R . .
C10 C 0.6366(4) 0.5295(4) 0.6545(4) 0.0455(17) Uani 1 1 d . . .
H10 H 0.6388 0.4678 0.6379 0.055 Uiso 1 1 calc R . .
C11 C 0.6267(4) 0.5884(4) 0.6072(4) 0.0434(16) Uani 1 1 d . . .
H11 H 0.6198 0.5672 0.5575 0.052 Uiso 1 1 calc R . .
C12 C 0.6268(4) 0.6799(4) 0.6317(3) 0.0364(15) Uani 1 1 d . . .
H12 H 0.6228 0.7201 0.5984 0.044 Uiso 1 1 calc R . .
C13 C 0.5565(4) 0.8291(4) 0.8091(3) 0.0327(14) Uani 1 1 d . . .
C14 C 0.6019(5) 0.8108(4) 0.8728(3) 0.0390(15) Uani 1 1 d . . .
H14 H 0.6719 0.8050 0.8789 0.047 Uiso 1 1 calc R . .
C15 C 0.5472(5) 0.8009(4) 0.9279(4) 0.0457(17) Uani 1 1 d . . .
H15 H 0.5802 0.7892 0.9716 0.055 Uiso 1 1 calc R . .
C16 C 0.4460(5) 0.8077(4) 0.9206(4) 0.0461(17) Uani 1 1 d . . .
H16 H 0.4086 0.7985 0.9582 0.055 Uiso 1 1 calc R . .
C17 C 0.3988(5) 0.8283(4) 0.8573(4) 0.0453(17) Uani 1 1 d . . .
H17 H 0.3289 0.8347 0.8518 0.054 Uiso 1 1 calc R . .
C18 C 0.4546(4) 0.8397(4) 0.8017(3) 0.0366(15) Uani 1 1 d . . .
H18 H 0.4226 0.8548 0.7588 0.044 Uiso 1 1 calc R . .
C19 C 1.0177(4) 0.9506(3) 0.7241(3) 0.0294(13) Uani 1 1 d . . .
C20 C 0.9915(4) 0.8710(4) 0.6791(3) 0.0339(14) Uani 1 1 d . . .
C21 C 1.0664(4) 0.8176(4) 0.6571(3) 0.0383(15) Uani 1 1 d . . .
H21 H 1.0497 0.7626 0.6266 0.046 Uiso 1 1 calc R . .
C22 C 1.1664(4) 0.8445(4) 0.6796(3) 0.0375(15) Uani 1 1 d . . .
H22 H 1.2175 0.8085 0.6634 0.045 Uiso 1 1 calc R . .
C23 C 1.1908(4) 0.9229(4) 0.7251(3) 0.0325(14) Uani 1 1 d . . .
H23 H 1.2588 0.9401 0.7413 0.039 Uiso 1 1 calc R . .
C24 C 1.1169(4) 0.9768(4) 0.7472(3) 0.0310(14) Uani 1 1 d . . .
H24 H 1.1338 1.0314 0.7781 0.037 Uiso 1 1 calc R . .
C25 C 0.8360(4) 0.8695(4) 0.5663(3) 0.0334(14) Uani 1 1 d . . .
C26 C 0.7396(5) 0.8552(4) 0.5293(3) 0.0426(16) Uani 1 1 d . . .
H26 H 0.6867 0.8332 0.5515 0.051 Uiso 1 1 calc R . .
C27 C 0.7211(5) 0.8732(4) 0.4597(4) 0.0444(17) Uani 1 1 d . . .
H27 H 0.6560 0.8630 0.4347 0.053 Uiso 1 1 calc R . .
C28 C 0.7981(5) 0.9060(4) 0.4274(4) 0.0469(17) Uani 1 1 d . . .
H28 H 0.7857 0.9198 0.3806 0.056 Uiso 1 1 calc R . .
C29 C 0.8909(5) 0.9181(4) 0.4629(4) 0.058(2) Uani 1 1 d . . .
H29 H 0.9436 0.9398 0.4403 0.069 Uiso 1 1 calc R . .
C30 C 0.9111(5) 0.8999(4) 0.5311(4) 0.0490(18) Uani 1 1 d . . .
H30 H 0.9774 0.9084 0.5543 0.059 Uiso 1 1 calc R . .
C31 C 0.8630(4) 0.7198(4) 0.6378(3) 0.0355(15) Uani 1 1 d . . .
C32 C 0.8742(4) 0.6744(4) 0.6947(3) 0.0384(15) Uani 1 1 d . . .
H32 H 0.8713 0.7047 0.7414 0.046 Uiso 1 1 calc R . .
C33 C 0.8897(4) 0.5845(4) 0.6836(4) 0.0427(16) Uani 1 1 d . . .
H33 H 0.8973 0.5530 0.7227 0.051 Uiso 1 1 calc R . .
C34 C 0.8940(4) 0.5407(4) 0.6153(4) 0.0425(16) Uani 1 1 d . . .
H34 H 0.9059 0.4792 0.6079 0.051 Uiso 1 1 calc R . .
C35 C 0.8816(5) 0.5842(4) 0.5594(4) 0.0467(17) Uani 1 1 d . . .
H35 H 0.8827 0.5529 0.5128 0.056 Uiso 1 1 calc R . .
C36 C 0.8667(4) 0.6764(4) 0.5695(3) 0.0393(15) Uani 1 1 d . . .
H36 H 0.8594 0.7077 0.5302 0.047 Uiso 1 1 calc R . .
C37 C 0.8398(4) 0.9325(4) 0.9203(3) 0.0375(15) Uani 1 1 d . . .
C38 C 0.7773(4) 1.0018(4) 0.9224(3) 0.0335(14) Uani 1 1 d . . .
C39 C 0.7669(4) 1.0512(4) 0.9893(3) 0.0394(16) Uani 1 1 d . . .
H39 H 0.7237 1.0989 0.9923 0.047 Uiso 1 1 calc R . .
C40 C 0.8183(4) 1.0311(4) 1.0500(3) 0.0385(15) Uani 1 1 d . . .
H40 H 0.8103 1.0650 1.0946 0.046 Uiso 1 1 calc R . .
C41 C 0.8824(4) 0.9614(4) 1.0472(3) 0.0414(16) Uani 1 1 d . . .
H41 H 0.9186 0.9484 1.0895 0.050 Uiso 1 1 calc R . .
C42 C 0.8922(4) 0.9116(4) 0.9821(3) 0.0365(15) Uani 1 1 d . . .
H42 H 0.9346 0.8634 0.9794 0.044 Uiso 1 1 calc R . .
C43 C 0.7667(4) 1.1482(4) 0.8455(3) 0.0356(15) Uani 1 1 d . . .
C44 C 0.7247(5) 1.1983(4) 0.7968(4) 0.0489(18) Uani 1 1 d . . .
H44 H 0.6767 1.1711 0.7589 0.059 Uiso 1 1 calc R . .
C45 C 0.7521(6) 1.2881(5) 0.8026(5) 0.065(2) Uani 1 1 d . . .
H45 H 0.7250 1.3210 0.7675 0.078 Uiso 1 1 calc R . .
C46 C 0.8153(6) 1.3277(5) 0.8565(4) 0.062(2) Uani 1 1 d . . .
H46 H 0.8280 1.3901 0.8627 0.074 Uiso 1 1 calc R . .
C47 C 0.8629(6) 1.2798(5) 0.9036(4) 0.067(2) Uani 1 1 d . . .
H47 H 0.9128 1.3082 0.9396 0.080 Uiso 1 1 calc R . .
C48 C 0.8382(5) 1.1884(4) 0.8989(3) 0.0498(18) Uani 1 1 d . . .
H48 H 0.8703 1.1551 0.9320 0.060 Uiso 1 1 calc R . .
C49 C 0.5901(4) 1.0433(3) 0.8440(3) 0.0314(14) Uani 1 1 d . . .
C50 C 0.5307(4) 1.0658(4) 0.7868(3) 0.0344(14) Uani 1 1 d . . .
H50 H 0.5587 1.0707 0.7442 0.041 Uiso 1 1 calc R . .
C51 C 0.4311(4) 1.0814(4) 0.7903(3) 0.0394(15) Uani 1 1 d . . .
H51 H 0.3914 1.0968 0.7504 0.047 Uiso 1 1 calc R . .
C52 C 0.3892(4) 1.0745(4) 0.8523(4) 0.0404(16) Uani 1 1 d . . .
H52 H 0.3212 1.0863 0.8553 0.048 Uiso 1 1 calc R . .
C53 C 0.4463(4) 1.0507(4) 0.9089(3) 0.0394(15) Uani 1 1 d . . .
H53 H 0.4175 1.0447 0.9510 0.047 Uiso 1 1 calc R . .
C54 C 0.5462(4) 1.0353(4) 0.9054(3) 0.0373(15) Uani 1 1 d . . .
H54 H 0.5852 1.0191 0.9453 0.045 Uiso 1 1 calc R . .
C55 C 0.4748(5) 0.4195(5) 0.8423(4) 0.0492(18) Uani 1 1 d . . .
C56 C 0.5109(5) 0.5089(4) 0.8634(4) 0.0522(18) Uani 1 1 d . . .
H56 H 0.4863 0.5538 0.8380 0.063 Uiso 1 1 calc R . .
C57 C 0.5827(6) 0.5296(5) 0.9218(4) 0.074(2) Uani 1 1 d . . .
H57 H 0.6058 0.5898 0.9372 0.089 Uiso 1 1 calc R . .
C58 C 0.6212(7) 0.4653(6) 0.9578(4) 0.080(3) Uani 1 1 d . . .
H58 H 0.6738 0.4800 0.9955 0.096 Uiso 1 1 calc R . .
C59 C 0.5823(6) 0.3779(5) 0.9384(4) 0.070(2) Uani 1 1 d . . .
H59 H 0.6048 0.3341 0.9658 0.084 Uiso 1 1 calc R . .
C60 C 0.5126(5) 0.3547(5) 0.8809(4) 0.0534(18) Uani 1 1 d . . .
H60 H 0.4894 0.2944 0.8668 0.064 Uiso 1 1 calc R . .
C61 C 0.2932(5) 0.3181(4) 0.7930(4) 0.0452(17) Uani 1 1 d . . .
C62 C 0.2673(6) 0.3324(5) 0.8608(4) 0.065(2) Uani 1 1 d . . .
H62 H 0.3037 0.3764 0.8956 0.079 Uiso 1 1 calc R . .
C63 C 0.1860(7) 0.2817(5) 0.8796(5) 0.087(3) Uani 1 1 d . . .
H63 H 0.1690 0.2900 0.9268 0.105 Uiso 1 1 calc R . .
C64 C 0.1347(6) 0.2222(5) 0.8285(5) 0.080(3) Uani 1 1 d . . .
H64 H 0.0800 0.1888 0.8403 0.096 Uiso 1 1 calc R . .
C65 C 0.1570(6) 0.2073(4) 0.7609(5) 0.067(2) Uani 1 1 d . . .
H65 H 0.1182 0.1650 0.7260 0.081 Uiso 1 1 calc R . .
C66 C 0.2385(5) 0.2553(4) 0.7430(4) 0.0540(19) Uani 1 1 d . . .
H66 H 0.2560 0.2443 0.6959 0.065 Uiso 1 1 calc R . .
C67 C 0.4383(5) 0.3336(4) 0.6950(4) 0.0428(16) Uani 1 1 d . . .
C68 C 0.4993(5) 0.2649(4) 0.7008(4) 0.0537(19) Uani 1 1 d . . .
H68 H 0.5124 0.2457 0.7456 0.064 Uiso 1 1 calc R . .
C69 C 0.5414(6) 0.2236(6) 0.6455(4) 0.076(3) Uani 1 1 d . . .
H69 H 0.5846 0.1771 0.6516 0.092 Uiso 1 1 calc R . .
C70 C 0.5212(5) 0.2497(5) 0.5790(4) 0.057(2) Uani 1 1 d . . .
H70 H 0.5512 0.2212 0.5398 0.069 Uiso 1 1 calc R . .
C71 C 0.4591(5) 0.3153(4) 0.5704(4) 0.0451(17) Uani 1 1 d . . .
H71 H 0.4432 0.3320 0.5249 0.054 Uiso 1 1 calc R . .
C72 C 0.4191(5) 0.3576(4) 0.6285(4) 0.0445(17) Uani 1 1 d . . .
H72 H 0.3769 0.4049 0.6226 0.053 Uiso 1 1 calc R . .
C73 C 0.2069(4) 0.6013(4) 0.7920(3) 0.0333(14) Uani 1 1 d . . .
C74 C 0.1460(5) 0.6658(4) 0.7779(4) 0.0512(18) Uani 1 1 d . . .
H74 H 0.1214 0.6692 0.7301 0.061 Uiso 1 1 calc R . .
C75 C 0.1187(5) 0.7278(4) 0.8326(4) 0.0528(19) Uani 1 1 d . . .
H75 H 0.0758 0.7729 0.8218 0.063 Uiso 1 1 calc R . .
C76 C 0.1529(5) 0.7240(4) 0.9012(4) 0.0474(18) Uani 1 1 d . . .
H76 H 0.1333 0.7657 0.9385 0.057 Uiso 1 1 calc R . .
C77 C 0.2159(5) 0.6597(5) 0.9165(4) 0.059(2) Uani 1 1 d . . .
H77 H 0.2399 0.6563 0.9645 0.071 Uiso 1 1 calc R . .
C78 C 0.2447(5) 0.5989(5) 0.8614(4) 0.0551(19) Uani 1 1 d . . .
H78 H 0.2906 0.5558 0.8718 0.066 Uiso 1 1 calc R . .
C79 C 0.2503(4) 0.5690(4) 0.6445(3) 0.0361(15) Uani 1 1 d . . .
C80 C 0.1655(5) 0.5910(4) 0.6043(4) 0.0422(16) Uani 1 1 d . . .
H80 H 0.1016 0.5816 0.6188 0.051 Uiso 1 1 calc R . .
C81 C 0.1745(5) 0.6264(4) 0.5431(4) 0.0492(18) Uani 1 1 d . . .
H81 H 0.1167 0.6426 0.5161 0.059 Uiso 1 1 calc R . .
C82 C 0.2662(6) 0.6384(4) 0.5212(4) 0.060(2) Uani 1 1 d . . .
H82 H 0.2717 0.6631 0.4791 0.071 Uiso 1 1 calc R . .
C83 C 0.3505(6) 0.6151(4) 0.5594(4) 0.055(2) Uani 1 1 d . . .
H83 H 0.4134 0.6215 0.5427 0.065 Uiso 1 1 calc R . .
C84 C 0.3441(5) 0.5821(4) 0.6228(4) 0.0459(17) Uani 1 1 d . . .
H84 H 0.4025 0.5687 0.6507 0.055 Uiso 1 1 calc R . .
C85 C 0.1347(5) 0.4387(4) 0.6998(4) 0.0410(16) Uani 1 1 d . . .
C86 C 0.0684(5) 0.4287(4) 0.7472(4) 0.060(2) Uani 1 1 d . . .
H86 H 0.0746 0.4672 0.7915 0.073 Uiso 1 1 calc R . .
C87 C -0.0076(6) 0.3630(5) 0.7312(5) 0.082(3) Uani 1 1 d . . .
H87 H -0.0532 0.3558 0.7644 0.099 Uiso 1 1 calc R . .
C88 C -0.0163(7) 0.3084(5) 0.6668(5) 0.089(3) Uani 1 1 d . . .
H88 H -0.0685 0.2633 0.6554 0.107 Uiso 1 1 calc R . .
C89 C 0.0504(6) 0.3180(4) 0.6179(4) 0.063(2) Uani 1 1 d . . .
H89 H 0.0435 0.2796 0.5735 0.076 Uiso 1 1 calc R . .
C90 C 0.1258(5) 0.3828(4) 0.6339(4) 0.0463(17) Uani 1 1 d . . .
H90 H 0.1716 0.3898 0.6008 0.056 Uiso 1 1 calc R . .

loop_
_atom_site_aniso_label
_atom_site_aniso_U_11
_atom_site_aniso_U_22
_atom_site_aniso_U_33
_atom_site_aniso_U_23
_atom_site_aniso_U_13
_atom_site_aniso_U_12
Ru1 0.0212(2) 0.0223(3) 0.0414(3) 0.0000(2) 0.0054(2) -0.00798(18)
P1 0.0259(8) 0.0224(8) 0.0414(10) 0.0030(7) 0.0063(7) -0.0086(6)
P2 0.0245(8) 0.0251(8) 0.0471(10) -0.0034(7) 0.0070(7) -0.0083(6)
P3 0.0238(8) 0.0249(8) 0.0412(10) 0.0006(7) 0.0053(7) -0.0067(6)
P4 0.0448(10) 0.0260(9) 0.0563(12) 0.0069(8) 0.0212(9) -0.0024(7)
P5 0.0368(9) 0.0209(8) 0.0583(12) 0.0042(8) 0.0200(8) -0.0066(7)
S1 0.0237(7) 0.0255(8) 0.0434(9) 0.0024(7) 0.0078(7) -0.0102(6)
S2 0.0225(7) 0.0276(8) 0.0527(11) -0.0033(7) 0.0056(7) -0.0074(6)
S3 0.0282(8) 0.0269(8) 0.0481(10) 0.0000(7) 0.0038(7) -0.0019(6)
O1 0.032(2) 0.042(3) 0.060(3) -0.012(2) 0.002(2) -0.009(2)
O2 0.029(2) 0.033(2) 0.066(3) 0.010(2) 0.006(2) -0.0062(18)
O3 0.022(2) 0.048(3) 0.051(3) 0.005(2) -0.0018(19) 0.0054(19)
O4 0.047(3) 0.027(2) 0.055(3) 0.003(2) 0.007(2) -0.0088(19)
N1 0.045(3) 0.017(3) 0.075(4) 0.012(3) 0.022(3) 0.001(2)
C1 0.027(3) 0.019(3) 0.033(3) -0.001(2) 0.010(3) -0.008(2)
C2 0.027(3) 0.021(3) 0.041(4) -0.004(3) 0.016(3) -0.007(2)
C3 0.029(3) 0.019(3) 0.042(4) 0.006(3) 0.014(3) -0.010(2)
C4 0.016(3) 0.035(3) 0.041(4) -0.003(3) 0.008(3) -0.012(2)
C5 0.023(3) 0.032(3) 0.046(4) 0.005(3) 0.002(3) -0.006(3)
C6 0.030(3) 0.029(3) 0.047(4) 0.009(3) 0.010(3) -0.011(3)
C7 0.025(3) 0.030(3) 0.048(4) 0.006(3) 0.011(3) -0.007(2)
C8 0.038(4) 0.030(3) 0.057(4) 0.006(3) 0.018(3) -0.007(3)
C9 0.045(4) 0.025(3) 0.065(5) 0.011(3) 0.024(3) -0.005(3)
C10 0.034(4) 0.024(3) 0.077(5) -0.001(4) 0.015(3) -0.007(3)
C11 0.042(4) 0.033(4) 0.050(4) -0.002(3) -0.003(3) -0.006(3)
C12 0.042(4) 0.022(3) 0.045(4) 0.005(3) 0.005(3) -0.004(3)
C13 0.028(3) 0.027(3) 0.042(4) 0.002(3) 0.008(3) -0.012(2)
C14 0.037(4) 0.027(3) 0.054(4) 0.006(3) 0.010(3) -0.005(3)
C15 0.058(5) 0.031(4) 0.049(4) 0.005(3) 0.011(4) -0.004(3)
C16 0.053(4) 0.036(4) 0.054(5) 0.011(3) 0.024(4) -0.010(3)
C17 0.038(4) 0.037(4) 0.062(5) 0.006(3) 0.020(3) -0.010(3)
C18 0.040(4) 0.024(3) 0.045(4) 0.001(3) 0.012(3) -0.011(3)
C19 0.023(3) 0.022(3) 0.044(4) 0.004(3) 0.008(3) -0.003(2)
C20 0.028(3) 0.034(3) 0.037(4) -0.002(3) 0.012(3) -0.011(3)
C21 0.033(3) 0.030(3) 0.048(4) -0.006(3) 0.012(3) -0.011(3)
C22 0.029(3) 0.033(3) 0.052(4) 0.004(3) 0.019(3) -0.002(3)
C23 0.024(3) 0.035(3) 0.039(4) 0.004(3) 0.009(3) -0.002(3)
C24 0.024(3) 0.027(3) 0.041(4) 0.002(3) 0.005(3) -0.011(2)
C25 0.025(3) 0.028(3) 0.043(4) -0.006(3) 0.003(3) -0.005(2)
C26 0.046(4) 0.037(4) 0.041(4) -0.007(3) 0.010(3) -0.011(3)
C27 0.036(4) 0.035(4) 0.059(5) -0.004(3) 0.009(3) -0.006(3)
C28 0.066(5) 0.029(4) 0.045(4) 0.009(3) 0.001(4) -0.009(3)
C29 0.048(4) 0.051(4) 0.074(6) 0.023(4) -0.003(4) -0.029(3)
C30 0.046(4) 0.042(4) 0.056(5) 0.011(3) -0.003(3) -0.027(3)
C31 0.021(3) 0.030(3) 0.051(4) -0.005(3) 0.010(3) -0.013(2)
C32 0.026(3) 0.040(4) 0.047(4) 0.000(3) 0.006(3) 0.000(3)
C33 0.035(4) 0.030(4) 0.062(5) 0.010(3) 0.003(3) -0.008(3)
C34 0.035(4) 0.028(3) 0.061(5) 0.002(3) 0.001(3) -0.011(3)
C35 0.051(4) 0.037(4) 0.046(4) -0.009(3) 0.004(3) -0.007(3)
C36 0.041(4) 0.029(3) 0.045(4) -0.004(3) 0.007(3) -0.008(3)
C37 0.029(3) 0.035(4) 0.049(4) 0.008(3) 0.007(3) -0.012(3)
C38 0.026(3) 0.027(3) 0.046(4) 0.004(3) 0.001(3) -0.006(3)
C39 0.034(3) 0.030(3) 0.051(4) -0.004(3) 0.007(3) -0.004(3)
C40 0.039(4) 0.041(4) 0.034(4) 0.002(3) 0.003(3) -0.007(3)
C41 0.035(4) 0.044(4) 0.044(4) 0.012(3) 0.002(3) -0.018(3)
C42 0.032(3) 0.032(3) 0.048(4) 0.011(3) 0.011(3) -0.001(3)
C43 0.026(3) 0.033(3) 0.045(4) -0.010(3) 0.015(3) -0.007(3)
C44 0.042(4) 0.029(4) 0.072(5) 0.000(3) 0.006(4) -0.009(3)
C45 0.064(5) 0.037(4) 0.095(6) 0.018(4) 0.018(5) -0.018(4)
C46 0.084(6) 0.036(4) 0.068(6) -0.004(4) 0.042(5) -0.019(4)
C47 0.074(5) 0.062(5) 0.056(5) -0.016(4) 0.020(4) -0.046(4)
C48 0.058(4) 0.042(4) 0.048(4) -0.002(3) 0.018(3) -0.025(3)
C49 0.029(3) 0.014(3) 0.050(4) 0.001(3) 0.009(3) -0.006(2)
C50 0.023(3) 0.034(3) 0.043(4) -0.001(3) 0.006(3) -0.005(3)
C51 0.036(4) 0.035(4) 0.047(4) 0.003(3) 0.008(3) -0.002(3)
C52 0.027(3) 0.031(3) 0.062(5) 0.000(3) 0.015(3) -0.007(3)
C53 0.029(3) 0.042(4) 0.045(4) 0.001(3) 0.013(3) -0.017(3)
C54 0.031(3) 0.034(3) 0.045(4) 0.000(3) 0.008(3) -0.007(3)
C55 0.047(4) 0.051(4) 0.055(5) 0.011(4) 0.023(3) -0.001(3)
C56 0.062(5) 0.038(4) 0.056(5) 0.004(3) 0.011(4) -0.006(3)
C57 0.099(7) 0.048(5) 0.069(6) 0.005(4) -0.003(5) -0.010(5)
C58 0.104(7) 0.061(6) 0.067(6) 0.007(5) -0.016(5) -0.015(5)
C59 0.094(6) 0.060(5) 0.060(5) 0.022(4) 0.005(5) -0.003(5)
C60 0.057(5) 0.052(5) 0.051(5) 0.010(4) 0.008(4) -0.001(4)
C61 0.050(4) 0.023(3) 0.067(5) 0.005(3) 0.029(4) -0.009(3)
C62 0.073(5) 0.042(4) 0.086(6) 0.007(4) 0.042(5) -0.017(4)
C63 0.109(7) 0.055(5) 0.107(8) 0.014(5) 0.059(6) -0.022(5)
C64 0.086(6) 0.055(5) 0.103(7) 0.005(5) 0.050(6) -0.038(5)
C65 0.066(5) 0.032(4) 0.106(7) 0.017(4) 0.022(5) -0.025(4)
C66 0.065(5) 0.034(4) 0.069(5) 0.010(4) 0.033(4) -0.005(3)
C67 0.042(4) 0.030(4) 0.060(5) 0.013(3) 0.016(3) -0.006(3)
C68 0.075(5) 0.047(4) 0.044(4) 0.012(3) 0.013(4) 0.031(4)
C69 0.098(7) 0.079(6) 0.049(5) -0.007(4) 0.003(5) 0.053(5)
C70 0.069(5) 0.054(5) 0.049(5) -0.003(4) 0.019(4) 0.007(4)
C71 0.058(4) 0.034(4) 0.046(4) 0.008(3) 0.017(3) -0.001(3)
C72 0.050(4) 0.026(3) 0.060(5) 0.008(3) 0.015(4) -0.003(3)
C73 0.032(3) 0.028(3) 0.039(4) -0.002(3) 0.015(3) -0.004(3)
C74 0.052(4) 0.041(4) 0.059(5) 0.000(4) 0.012(4) 0.001(3)
C75 0.050(4) 0.035(4) 0.074(6) 0.006(4) 0.016(4) 0.009(3)
C76 0.043(4) 0.035(4) 0.059(5) -0.012(3) 0.017(4) -0.009(3)
C77 0.052(5) 0.059(5) 0.063(5) -0.002(4) 0.008(4) -0.005(4)
C78 0.060(5) 0.042(4) 0.065(5) 0.005(4) 0.021(4) 0.004(4)
C79 0.043(4) 0.019(3) 0.049(4) 0.003(3) 0.022(3) -0.009(3)
C80 0.046(4) 0.024(3) 0.057(5) -0.001(3) 0.019(3) -0.002(3)
C81 0.062(5) 0.030(4) 0.052(5) -0.005(3) 0.011(4) -0.016(3)
C82 0.082(6) 0.034(4) 0.061(5) -0.001(3) 0.018(5) -0.025(4)
C83 0.062(5) 0.036(4) 0.067(5) 0.001(4) 0.032(4) -0.029(3)
C84 0.044(4) 0.027(3) 0.067(5) 0.002(3) 0.019(3) -0.014(3)
C85 0.043(4) 0.027(3) 0.058(4) 0.013(3) 0.022(3) -0.011(3)
C86 0.068(5) 0.035(4) 0.081(6) -0.004(4) 0.044(4) -0.017(4)
C87 0.089(6) 0.060(5) 0.099(7) -0.007(5) 0.053(5) -0.041(5)
C88 0.100(7) 0.053(5) 0.112(8) 0.000(5) 0.039(6) -0.046(5)
C89 0.070(5) 0.034(4) 0.081(6) -0.005(4) 0.021(4) -0.018(4)
C90 0.054(4) 0.025(3) 0.059(5) 0.000(3) 0.022(3) -0.017(3)

loop_
_atom_type_symbol
_atom_type_description
_atom_type_scat_dispersion_real
_atom_type_scat_dispersion_imag
_atom_type_scat_source
C C 0.0033 0.0016 'International Tables Vol C Tables 4.2.6.8 and 6.1.1.4'
H H 0.0000 0.0000 'International Tables Vol C Tables 4.2.6.8 and 6.1.1.4'
N N 0.0061 0.0033 'International Tables Vol C Tables 4.2.6.8 and 6.1.1.4'
O O 0.0106 0.0060 'International Tables Vol C Tables 4.2.6.8 and 6.1.1.4'
P P 0.1023 0.0942 'International Tables Vol C Tables 4.2.6.8 and 6.1.1.4'
S S 0.1246 0.1234 'International Tables Vol C Tables 4.2.6.8 and 6.1.1.4'
Ru Ru -1.2594 0.8363 'International Tables Vol C Tables 4.2.6.8 and 6.1.1.4'

loop_
_geom_angle_atom_site_label_1
_geom_angle_atom_site_label_2
_geom_angle_atom_site_label_3
_geom_angle
_geom_angle_site_symmetry_1
_geom_angle_site_symmetry_3
_geom_angle_publ_flag
S3 Ru1 S2 88.36(6) . . yes
S3 Ru1 P3 85.83(6) . . yes
S2 Ru1 P3 88.46(5) . . yes
S3 Ru1 P1 95.94(6) . . yes
S2 Ru1 P1 175.24(6) . . yes
P3 Ru1 P1 93.87(5) . . yes
S3 Ru1 P2 94.41(6) . . yes
S2 Ru1 P2 80.68(5) . . yes
P3 Ru1 P2 169.13(5) . . yes
P1 Ru1 P2 96.92(5) . . yes
S3 Ru1 S1 174.33(5) . . yes
S2 Ru1 S1 90.23(5) . . yes
P3 Ru1 S1 88.64(5) . . yes
P1 Ru1 S1 85.69(5) . . yes
P2 Ru1 S1 90.78(6) . . yes
C2 P1 C7 101.3(3) . . no
C2 P1 C13 105.2(3) . . no
C7 P1 C13 98.7(3) . . no
C2 P1 Ru1 106.16(18) . . no
C7 P1 Ru1 121.70(18) . . no
C13 P1 Ru1 121.19(18) . . no
C25 P2 C20 101.8(3) . . no
C25 P2 C31 101.8(3) . . no
C20 P2 C31 98.7(3) . . no
C25 P2 Ru1 117.72(19) . . no
C20 P2 Ru1 105.71(18) . . no
C31 P2 Ru1 126.9(2) . . no
C38 P3 C43 102.4(3) . . no
C38 P3 C49 106.1(3) . . no
C43 P3 C49 99.0(2) . . no
C38 P3 Ru1 107.49(19) . . no
C43 P3 Ru1 118.85(19) . . no
C49 P3 Ru1 120.94(18) . . no
N1 P4 C55 108.6(3) . . no
N1 P4 C67 109.5(3) . . no
C55 P4 C67 109.4(3) . . no
N1 P4 C61 114.8(3) . . no
C55 P4 C61 106.3(3) . . no
C67 P4 C61 108.1(3) . . no
N1 P5 C73 109.9(3) . . no
N1 P5 C85 115.2(3) . . no
C73 P5 C85 107.0(3) . . no
N1 P5 C79 109.3(3) . . no
C73 P5 C79 109.1(3) . . no
C85 P5 C79 106.1(3) . . no
C1 S1 Ru1 105.41(19) . . no
O1 S2 O2 112.2(3) . . no
O1 S2 C19 104.6(3) . . no
O2 S2 C19 101.9(2) . . no
O1 S2 Ru1 116.11(19) . . no
O2 S2 Ru1 114.13(16) . . no
C19 S2 Ru1 106.09(18) . . no
O3 S3 O4 111.4(2) . . no
O3 S3 C37 102.2(3) . . no
O4 S3 C37 102.6(3) . . no
O3 S3 Ru1 116.19(19) . . no
O4 S3 Ru1 114.90(18) . . no
C37 S3 Ru1 107.7(2) . . no
P5 N1 P4 139.9(3) . . no
C6 C1 C2 118.5(5) . . no
C6 C1 S1 117.9(4) . . no
C2 C1 S1 123.5(4) . . no
C1 C2 C3 118.8(5) . . no
C1 C2 P1 118.8(4) . . no
C3 C2 P1 122.4(4) . . no
C4 C3 C2 121.5(5) . . no
C4 C3 H3 118.7 . . no
C2 C3 H3 118.7 . . no
C3 C4 C5 119.8(5) . . no
C3 C4 H4 120.0 . . no
C5 C4 H4 120.0 . . no
C4 C5 C6 119.9(5) . . no
C4 C5 H5 120.0 . . no
C6 C5 H5 120.0 . . no
C1 C6 C5 121.4(5) . . no
C1 C6 H6 119.0 . . no
C5 C6 H6 119.0 . . no
C12 C7 C8 117.6(5) . . no
C12 C7 P1 120.5(5) . . no
C8 C7 P1 121.8(5) . . no
C9 C8 C7 120.3(6) . . no
C9 C8 H8 119.8 . . no
C7 C8 H8 119.8 . . no
C10 C9 C8 121.3(6) . . no
C9 C10 C11 119.2(6) . . no
C10 C9 H9 119.6 . . no
C8 C9 H9 119.6 . . no
C10 C11 C12 120.3(6) . . no
C10 C11 H11 120.3 . . no
C12 C11 H11 120.3 . . no
C7 C12 C11 121.1(6) . . no
C7 C12 H12 119.5 . . no
C11 C12 H12 119.5 . . no
C14 C13 C18 118.8(6) . . no
C14 C13 P1 119.2(4) . . no
C18 C13 P1 121.9(5) . . no
C13 C14 C15 120.9(6) . . no
C13 C14 H14 119.6 . . no
C15 C14 H14 119.6 . . no
C16 C15 C14 121.1(6) . . no
C16 C15 H15 119.0 . . no
C14 C15 H15 119.0 . . no
C17 C16 C15 119.0(6) . . no
C17 C16 H16 121.0 . . no
C15 C16 H16 121.0 . . no
C16 C17 C18 119.9(6) . . no
C16 C17 H17 120.0 . . no
C18 C17 H17 120.0 . . no
C13 C18 C17 120.3(6) . . no
C24 C19 C20 121.0(5) . . no
C24 C19 S2 120.5(4) . . no
C20 C19 S2 118.5(4) . . no
C21 C20 C19 118.9(5) . . no
C21 C20 P2 124.6(4) . . no
C19 C20 P2 116.5(4) . . no
C20 C21 C22 120.2(5) . . no
C23 C22 C21 120.1(5) . . no
C22 C23 C24 120.2(5) . . no
C19 C24 C23 119.6(5) . . no
C30 C25 C26 117.7(6) . . no
C30 C25 P2 123.1(5) . . no
C26 C25 P2 119.1(5) . . no
C25 C26 C27 120.3(6) . . no
C28 C27 C26 119.9(6) . . no
C27 C28 C29 119.4(6) . . no
C30 C29 C28 121.8(7) . . no
C25 C30 C29 120.9(6) . . no
C32 C31 C36 120.6(6) . . no
C32 C31 P2 118.3(5) . . no
C36 C31 P2 120.7(5) . . no
C31 C32 C33 119.9(6) . . no
C34 C33 C32 119.8(6) . . no
C35 C34 C33 120.6(6) . . no
C34 C35 C36 120.5(6) . . no
C31 C36 C35 118.5(6) . . no
C38 C37 C42 121.6(6) . . no
C38 C37 S3 121.7(5) . . no
C42 C37 S3 116.8(5) . . no
C37 C38 C39 117.9(6) . . no
C37 C38 P3 117.1(5) . . no
C39 C38 P3 124.6(5) . . no
C40 C39 C38 120.6(6) . . no
C39 C40 C41 121.0(6) . . no
C40 C41 C42 119.0(6) . . no
C37 C42 C41 119.9(6) . . no
C48 C43 C44 118.7(6) . . no
C48 C43 P3 122.0(5) . . no
C44 C43 P3 119.3(4) . . no
C43 C44 C45 120.7(7) . . no
C46 C45 C44 120.4(8) . . no
C45 C46 C47 120.7(7) . . no
C48 C47 C46 120.3(7) . . no
C43 C48 C47 118.8(7) . . no
C50 C49 C54 117.9(5) . . no
C50 C49 P3 119.0(5) . . no
C54 C49 P3 123.0(5) . . no
C49 C50 C51 121.3(6) . . no
C52 C51 C50 120.0(6) . . no
C53 C52 C51 119.6(6) . . no
C52 C53 C54 120.5(6) . . no
C53 C54 C49 120.8(6) . . no
C60 C55 C56 119.2(7) . . no
C60 C55 P4 121.4(5) . . no
C56 C55 P4 119.3(5) . . no
C57 C56 C55 118.8(7) . . no
C58 C57 C56 121.4(8) . . no
C57 C58 C59 119.3(8) . . no
C60 C59 C58 120.8(8) . . no
C59 C60 C55 120.2(7) . . no
C66 C61 C62 118.9(6) . . no
C66 C61 P4 120.8(5) . . no
C62 C61 P4 119.6(5) . . no
C61 C62 C63 120.7(8) . . no
C64 C63 C62 117.8(8) . . no
C63 C64 C65 123.1(7) . . no
C64 C65 C66 119.0(7) . . no
C61 C66 C65 120.5(7) . . no
C68 C67 C72 116.8(6) . . no
C68 C67 P4 123.8(5) . . no
C72 C67 P4 119.4(5) . . no
C69 C68 C67 122.5(7) . . no
C68 C69 C70 119.4(7) . . no
C71 C70 C69 120.1(7) . . no
C70 C71 C72 119.0(6) . . no
C71 C72 C67 122.1(6) . . no
C74 C73 C78 119.0(6) . . no
C74 C73 P5 121.4(5) . . no
C78 C73 P5 119.6(5) . . no
C73 C74 C75 120.9(7) . . no
C76 C75 C74 120.4(6) . . no
C77 C76 C75 119.6(6) . . no
C76 C77 C78 119.8(7) . . no
C73 C78 C77 120.3(7) . . no
C84 C79 C80 120.1(6) . . no
C84 C79 P5 119.8(5) . . no
C80 C79 P5 120.1(5) . . no
C81 C80 C79 119.8(6) . . no
C80 C81 C82 120.3(7) . . no
C83 C82 C81 120.6(7) . . no
C82 C83 C84 120.3(7) . . no
C79 C84 C83 118.9(7) . . no
C86 C85 C90 120.3(6) . . no
C86 C85 P5 120.8(5) . . no
C90 C85 P5 118.8(5) . . no
C85 C86 C87 120.6(7) . . no
C88 C87 C86 119.1(7) . . no
C87 C88 C89 120.9(7) . . no
C88 C89 C90 119.9(7) . . no
C89 C90 C85 119.2(6) . . no

loop_
_geom_bond_atom_site_label_1
_geom_bond_atom_site_label_2
_geom_bond_distance
_geom_bond_site_symmetry_2
_geom_bond_publ_flag
Ru1 S3 2.2849(16) . yes
Ru1 S2 2.3463(15) . yes
Ru1 P3 2.3608(16) . yes
Ru1 P1 2.3683(15) . yes
Ru1 P2 2.3901(16) . yes
Ru1 S1 2.4056(16) . yes
P1 C2 1.819(6) . no
P1 C7 1.849(6) . no
P1 C13 1.862(6) . no
P2 C25 1.827(6) . no
P2 C20 1.831(6) . no
P2 C31 1.853(6) . no
P3 C38 1.820(6) . no
P3 C43 1.851(6) . no
P3 C49 1.857(6) . no
P4 N1 1.579(5) . no
P4 C55 1.769(7) . no
P4 C67 1.793(7) . no
P4 C61 1.781(6) . no
P5 N1 1.567(5) . no
P5 C73 1.787(6) . no
P5 C85 1.804(6) . no
P5 C79 1.804(6) . no
S1 C1 1.748(5) . no
S2 O1 1.449(4) . no
S2 O2 1.506(4) . no
S2 C19 1.803(5) . no
S3 O3 1.464(4) . no
S3 O4 1.479(4) . no
S3 C37 1.813(6) . no
C1 C6 1.395(8) . no
C1 C2 1.398(7) . no
C2 C3 1.420(7) . no
C3 C4 1.357(8) . no
C3 H3 0.9500 . no
C4 C5 1.384(8) . no
C4 H4 0.9500 . no
C5 C6 1.384(7) . no
C5 H5 0.9500 . no
C6 H6 0.9500 . no
C7 C12 1.366(8) . no
C7 C8 1.413(8) . no
C8 C9 1.385(8) . no
C8 H8 0.9500 . no
C9 C10 1.357(9) . no
C9 H9 0.9500 . no
C10 C11 1.372(9) . no
C10 H10 0.9500 . no
C11 C12 1.404(8) . no
C11 H11 0.9500 . no
C12 H12 0.9500 . no
C13 C14 1.377(8) . no
C13 C18 1.388(8) . no
C14 C15 1.381(8) . no
C14 H14 0.9500 . no
C15 C16 1.369(9) . no
C15 H15 0.9500 . no
C16 C17 1.393(9) . no
C16 H16 0.9500 . no
C17 C18 1.403(8) . no
C17 H17 0.9500 . no
C18 H18 0.9500 . no
C19 C24 1.388(7) . no
C19 C20 1.387(7) . no
C20 C21 1.388(7) . no
C21 C22 1.398(8) . no
C21 H21 0.9500 . no
C22 C23 1.375(8) . no
C22 H22 0.9500 . no
C23 C24 1.383(7) . no
C23 H23 0.9500 . no
C24 H24 0.9500 . no
C25 C30 1.385(8) . no
C25 C26 1.406(8) . no
C26 C27 1.401(8) . no
C26 H26 0.9500 . no
C27 C28 1.385(9) . no
C27 H27 0.9500 . no
C28 C29 1.352(9) . no
C28 H28 0.9500 . no
C29 C30 1.379(9) . no
C29 H29 0.9500 . no
C30 H30 0.9500 . no
C31 C32 1.378(8) . no
C31 C36 1.381(8) . no
C32 C33 1.384(8) . no
C33 C34 1.386(9) . no
C34 C35 1.343(9) . no
C35 C36 1.418(8) . no
C37 C38 1.379(8) . no
C37 C42 1.398(8) . no
C38 C39 1.411(8) . no
C39 C40 1.371(8) . no
C40 C41 1.397(8) . no
C41 C42 1.383(8) . no
C43 C48 1.379(8) . no
C43 C44 1.383(9) . no
C44 C45 1.391(9) . no
C45 C46 1.317(10) . no
C46 C47 1.369(10) . no
C47 C48 1.409(9) . no
C49 C50 1.379(8) . no
C49 C54 1.398(8) . no
C50 C51 1.386(8) . no
C51 C52 1.390(8) . no
C52 C53 1.363(8) . no
C53 C54 1.389(8) . no
C55 C60 1.402(9) . no
C55 C56 1.415(9) . no
C56 C57 1.386(10) . no
C57 C58 1.371(10) . no
C58 C59 1.395(11) . no
C59 C60 1.362(10) . no
C61 C66 1.376(9) . no
C61 C62 1.372(9) . no
C62 C63 1.432(10) . no
C63 C64 1.340(11) . no
C64 C65 1.351(10) . no
C65 C66 1.405(9) . no
C67 C68 1.370(8) . no
C67 C72 1.381(8) . no
C68 C69 1.344(9) . no
C69 C70 1.394(10) . no
C70 C71 1.350(9) . no
C71 C72 1.377(8) . no
C73 C74 1.349(8) . no
C73 C78 1.376(9) . no
C74 C75 1.394(9) . no
C75 C76 1.355(9) . no
C76 C77 1.369(9) . no
C77 C78 1.397(9) . no
C79 C84 1.395(8) . no
C79 C80 1.391(8) . no
C80 C81 1.382(9) . no
C81 C82 1.369(9) . no
C82 C83 1.374(10) . no
C83 C84 1.396(9) . no
C85 C86 1.368(8) . no
C85 C90 1.402(9) . no
C86 C87 1.383(10) . no
C87 C88 1.371(11) . no
C88 C89 1.391(11) . no
C89 C90 1.370(9) . no
